data_4328669
loop_
_publ_author_name
'Tatiana R. Amarante'
'Patr\'icia Neves'
'C\'atia Tom\'e'
'Marta Abrantes'
'Anabela A. Valente'
'Filipe A. Almeida Paz'
'Martyn Pillinger'
'Isabel S. Gon\,calves'

_publ_contact_author_address
; Department of Chemistry
  University of Aveiro
  CICECO
  3810-193
  Aveiro
  Portugal
;
_publ_contact_author_email igoncalves@dq.ua.pt
_publ_contact_author_fax '+351 234 370084'
_publ_contact_author_name 'Professor Isabel Goncalves'
_publ_contact_author_phone '+351 234 378190'
_publ_section_title
;
 An Octanuclear Molybdenum(VI) Complex Containing Coordinatively Bound
 4,4'-di-tert-Butyl-2,2'-Bipyridine, [Mo8O22(OH)4(di-tBu-bipy)4]:
 Synthesis, Structure, and Catalytic Epoxidation of Bio-Derived Olefins
;
_journal_name_full 'Inorganic Chemistry'
_journal_page_first 3666
_journal_page_last 3676
_journal_paper_doi 10.1021/ic202640a
_journal_volume 51
_journal_year 2012
_chemical_formula_moiety 'C72 H100 Mo8 N8 O26'
_chemical_formula_sum 'C72 H100 Mo8 N8 O26'
_chemical_formula_weight 2261.12
_chemical_name_systematic
; 
 ? 
;
_space_group_IT_number 2
_symmetry_cell_setting triclinic
_symmetry_space_group_name_Hall '-P 1'
_symmetry_space_group_name_H-M 'P -1'
_atom_sites_solution_hydrogens geom
_atom_sites_solution_primary direct
_atom_sites_solution_secondary difmap
_audit_creation_date '30 November 2011'
_audit_creation_method 'SHELXL-97, manual editing plus enCIFer'
_cell_angle_alpha 65.98(4)
_cell_angle_beta 85.61(5)
_cell_angle_gamma 84.51(5)
_cell_formula_units_Z 1
_cell_length_a 12.90(2)
_cell_length_b 13.111(18)
_cell_length_c 13.46(2)
_cell_measurement_reflns_used 521
_cell_measurement_temperature 150(2)
_cell_measurement_theta_max 17.45
_cell_measurement_theta_min 2.30
_cell_volume 2068(5)
_computing_cell_refinement 'APEX2 (Bruker, 2006)'
_computing_data_collection 'APEX2 (Bruker, 2006)'
_computing_data_reduction 'SAINT+ (Bruker, 2005)'
_computing_molecular_graphics 'DIAMOND (Brandenburg, 2009)'
_computing_publication_material 'SHELXTL (Sheldrick, 2008)'
_computing_structure_refinement 'SHELXTL (Sheldrick, 2008)'
_computing_structure_solution 'SHELXTL (Sheldrick, 2008)'
_diffrn_ambient_temperature 150(2)
_diffrn_measured_fraction_theta_full 0.952
_diffrn_measured_fraction_theta_max 0.952
_diffrn_measurement_device_type 'Bruker X8 Kappa CCD APEX II'
_diffrn_measurement_method '\w / \f scans'
_diffrn_radiation_monochromator graphite
_diffrn_radiation_source 'fine-focus sealed tube'
_diffrn_radiation_type MoK\a
_diffrn_radiation_wavelength 0.71073
_diffrn_reflns_av_R_equivalents 0.3014
_diffrn_reflns_av_sigmaI/netI 0.5457
_diffrn_reflns_limit_h_max 15
_diffrn_reflns_limit_h_min -15
_diffrn_reflns_limit_k_max 15
_diffrn_reflns_limit_k_min -15
_diffrn_reflns_limit_l_max 15
_diffrn_reflns_limit_l_min -16
_diffrn_reflns_number 21721
_diffrn_reflns_theta_full 25.35
_diffrn_reflns_theta_max 25.35
_diffrn_reflns_theta_min 3.52
_diffrn_standards_number 0
_exptl_absorpt_coefficient_mu 1.252
_exptl_absorpt_correction_T_max 0.9876
_exptl_absorpt_correction_T_min 0.9876
_exptl_absorpt_correction_type multi-scan
_exptl_absorpt_process_details
;
 SADABS (Sheldrick, 1997)
;
_exptl_crystal_colour Colourless
_exptl_crystal_density_diffrn 1.815
_exptl_crystal_description Block
_exptl_crystal_F_000 1132
_exptl_crystal_size_max 0.01
_exptl_crystal_size_mid 0.01
_exptl_crystal_size_min 0.01
_refine_diff_density_max 1.500
_refine_diff_density_min -1.676
_refine_diff_density_rms 0.235
_refine_ls_extinction_method none
_refine_ls_goodness_of_fit_ref 0.914
_refine_ls_hydrogen_treatment constr
_refine_ls_matrix_type full
_refine_ls_number_parameters 527
_refine_ls_number_reflns 7211
_refine_ls_number_restraints 246
_refine_ls_restrained_S_all 0.904
_refine_ls_R_factor_all 0.3317
_refine_ls_R_factor_gt 0.0995
_refine_ls_shift/su_max 0.000
_refine_ls_shift/su_mean 0.000
_refine_ls_structure_factor_coef Fsqd
_refine_ls_weighting_details 'calc w=1/[\s^2^(Fo^2^)+(0.1181P)^2^+0.0000P] where P=(Fo^2^+2Fc^2^)/3'
_refine_ls_weighting_scheme calc
_refine_ls_wR_factor_gt 0.2051
_refine_ls_wR_factor_ref 0.3114
_reflns_number_gt 2086
_reflns_number_total 7211
_reflns_threshold_expression I>2\s(I)
_cod_data_source_file ic202640a_si_002.cif
_cod_data_source_block 2
_cod_database_code 4328669

loop_
_symmetry_equiv_pos_as_xyz
'x, y, z'
'-x, -y, -z'

loop_
_atom_site_label
_atom_site_type_symbol
_atom_site_fract_x
_atom_site_fract_y
_atom_site_fract_z
_atom_site_U_iso_or_equiv
_atom_site_adp_type
_atom_site_occupancy
_atom_site_symmetry_multiplicity
_atom_site_calc_flag
_atom_site_refinement_flags
Mo1 Mo 0.63350(18) 0.99442(17) 0.01475(17) 0.0375(7) Uani 1 1 d .
Mo2 Mo 0.57183(19) 0.86516(17) -0.12664(16) 0.0378(7) Uani 1 1 d .
Mo3 Mo 0.70931(18) 0.58127(17) -0.03785(16) 0.0354(7) Uani 1 1 d .
Mo4 Mo 0.57580(18) 0.64099(16) 0.19408(16) 0.0356(7) Uani 1 1 d .
O1 O 0.5028(12) 0.9782(12) -0.0819(11) 0.042(4) Uani 1 1 d .
H1X H 0.5067 1.0476 -0.1504 0.063 Uiso 1 1 calc R
O2 O 0.6913(12) 0.9171(12) -0.0676(12) 0.041(4) Uani 1 1 d .
O3 O 0.6634(12) 1.1279(11) -0.0589(12) 0.042(4) Uani 1 1 d .
O4 O 0.7119(12) 0.9481(12) 0.1214(12) 0.040(4) Uani 1 1 d .
O5 O 0.5905(16) 0.9279(14) -0.2656(12) 0.065(6) Uani 1 1 d .
O6 O 0.4603(12) 0.7945(12) -0.0993(12) 0.038(4) Uani 1 1 d U
O7 O 0.6639(12) 0.7300(13) -0.0907(11) 0.045(5) Uani 1 1 d .
O8 O 0.6161(12) 0.5091(12) -0.0606(11) 0.037(4) Uani 1 1 d .
O9 O 0.8058(13) 0.5845(13) -0.1310(12) 0.046(5) Uani 1 1 d .
O10 O 0.6279(11) 0.5690(12) 0.1136(11) 0.038(4) Uani 1 1 d .
O11 O 0.5742(13) 0.7838(12) 0.1083(12) 0.048(5) Uani 1 1 d .
O12 O 0.6682(12) 0.6155(11) 0.2846(11) 0.041(4) Uani 1 1 d .
O13 O 0.4148(12) 0.6538(13) 0.1302(11) 0.041(5) Uani 1 1 d .
H13 H 0.4207 0.6468 0.0707 0.061 Uiso 1 1 calc R
N1 N 0.7849(15) 0.4156(16) 0.0672(15) 0.042(5) Uani 1 1 d U
N2 N 0.8351(13) 0.6021(14) 0.0634(13) 0.024(4) Uani 1 1 d U
N3 N 0.4945(13) 0.4851(13) 0.3003(13) 0.021(4) Uani 1 1 d U
N4 N 0.4618(14) 0.6816(16) 0.3142(15) 0.036(5) Uani 1 1 d U
C1 C 0.7549(17) 0.3129(17) 0.0764(16) 0.024(5) Uani 1 1 d U
H1 H 0.6865 0.3090 0.0572 0.029 Uiso 1 1 calc R
C2 C 0.8191(19) 0.219(2) 0.1115(18) 0.042(7) Uani 1 1 d U
H2 H 0.7938 0.1532 0.1109 0.050 Uiso 1 1 calc R
C3 C 0.9172(17) 0.2090(18) 0.1477(16) 0.025(6) Uani 1 1 d U
C4 C 0.950(2) 0.311(2) 0.1449(18) 0.041(7) Uani 1 1 d U
H4 H 1.0177 0.3136 0.1678 0.049 Uiso 1 1 calc R
C5 C 0.8826(18) 0.4082(18) 0.1082(17) 0.031(6) Uani 1 1 d U
C6 C 0.9050(19) 0.515(2) 0.1156(19) 0.043(7) Uani 1 1 d U
C7 C 0.9833(19) 0.517(2) 0.1782(19) 0.043(7) Uani 1 1 d U
H7 H 1.0325 0.4550 0.2102 0.052 Uiso 1 1 calc R
C8 C 0.984(2) 0.622(2) 0.191(2) 0.049(7) Uani 1 1 d U
C9 C 0.9121(18) 0.7088(19) 0.1429(18) 0.034(6) Uani 1 1 d U
H9 H 0.9125 0.7761 0.1536 0.041 Uiso 1 1 calc R
C10 C 0.8406(19) 0.698(2) 0.0801(19) 0.043(7) Uani 1 1 d U
H10 H 0.7919 0.7602 0.0460 0.051 Uiso 1 1 calc R
C11 C 0.9839(18) 0.1049(18) 0.1905(18) 0.033(6) Uani 1 1 d U
C12 C 0.9996(19) 0.055(2) 0.1048(19) 0.048(7) Uani 1 1 d U
H12A H 0.9406 0.0110 0.1100 0.071 Uiso 1 1 calc R
H12B H 1.0643 0.0066 0.1177 0.071 Uiso 1 1 calc R
H12C H 1.0039 0.1156 0.0321 0.071 Uiso 1 1 calc R
C13 C 0.934(2) 0.023(2) 0.295(2) 0.063(8) Uani 1 1 d U
H13A H 0.9182 0.0594 0.3461 0.095 Uiso 1 1 calc R
H13B H 0.9823 -0.0429 0.3281 0.095 Uiso 1 1 calc R
H13C H 0.8695 0.0003 0.2789 0.095 Uiso 1 1 calc R
C14 C 1.0941(17) 0.126(2) 0.2167(18) 0.042(7) Uani 1 1 d U
H14A H 1.1261 0.1818 0.1515 0.064 Uiso 1 1 calc R
H14B H 1.1382 0.0554 0.2400 0.064 Uiso 1 1 calc R
H14C H 1.0871 0.1525 0.2752 0.064 Uiso 1 1 calc R
C15 C 1.0644(18) 0.6256(19) 0.2673(18) 0.034(6) Uani 1 1 d U
C16 C 1.127(2) 0.515(2) 0.329(2) 0.060(8) Uani 1 1 d U
H16A H 1.0805 0.4604 0.3800 0.090 Uiso 1 1 calc R
H16B H 1.1814 0.5271 0.3689 0.090 Uiso 1 1 calc R
H16C H 1.1596 0.4851 0.2767 0.090 Uiso 1 1 calc R
C17 C 1.140(2) 0.722(2) 0.196(2) 0.055(8) Uani 1 1 d U
H17A H 1.1788 0.7014 0.1408 0.083 Uiso 1 1 calc R
H17B H 1.1888 0.7313 0.2435 0.083 Uiso 1 1 calc R
H17C H 1.0981 0.7928 0.1602 0.083 Uiso 1 1 calc R
C18 C 1.002(2) 0.658(2) 0.358(2) 0.068(9) Uani 1 1 d U
H18A H 0.9582 0.7269 0.3229 0.102 Uiso 1 1 calc R
H18B H 1.0512 0.6684 0.4040 0.102 Uiso 1 1 calc R
H18C H 0.9578 0.5971 0.4025 0.102 Uiso 1 1 calc R
C19 C 0.4996(17) 0.3917(16) 0.2810(17) 0.026(5) Uani 1 1 d U
H19 H 0.5433 0.3892 0.2218 0.031 Uiso 1 1 calc R
C20 C 0.4438(18) 0.2971(19) 0.3439(18) 0.036(6) Uani 1 1 d U
H20 H 0.4487 0.2346 0.3247 0.043 Uiso 1 1 calc R
C21 C 0.3816(16) 0.2952(17) 0.4338(17) 0.024(5) Uani 1 1 d U
C22 C 0.3758(17) 0.3941(17) 0.4520(18) 0.032(6) Uani 1 1 d U
H22 H 0.3341 0.3983 0.5117 0.038 Uiso 1 1 calc R
C23 C 0.4295(17) 0.4848(18) 0.3850(17) 0.027(6) Uani 1 1 d U
C24 C 0.4093(18) 0.5962(19) 0.3906(18) 0.032(6) Uani 1 1 d U
C25 C 0.3409(17) 0.6139(19) 0.4635(18) 0.032(6) Uani 1 1 d U
H25 H 0.3077 0.5529 0.5180 0.038 Uiso 1 1 calc R
C26 C 0.3186(18) 0.723(2) 0.4590(19) 0.036(6) Uani 1 1 d U
C27 C 0.3698(19) 0.808(2) 0.3800(19) 0.043(7) Uani 1 1 d U
H27 H 0.3560 0.8830 0.3742 0.051 Uiso 1 1 calc R
C28 C 0.4421(19) 0.785(2) 0.3082(19) 0.041(7) Uani 1 1 d U
H28 H 0.4778 0.8439 0.2541 0.050 Uiso 1 1 calc R
C29 C 0.3214(18) 0.1943(19) 0.5022(19) 0.037(6) Uani 1 1 d U
C30 C 0.3911(18) 0.0902(19) 0.5407(19) 0.046(7) Uani 1 1 d U
H30A H 0.4227 0.0771 0.4780 0.070 Uiso 1 1 calc R
H30B H 0.3506 0.0268 0.5866 0.070 Uiso 1 1 calc R
H30C H 0.4461 0.0978 0.5831 0.070 Uiso 1 1 calc R
C31 C 0.2363(19) 0.185(2) 0.431(2) 0.054(8) Uani 1 1 d U
H31A H 0.1888 0.2529 0.4083 0.081 Uiso 1 1 calc R
H31B H 0.1970 0.1197 0.4729 0.081 Uiso 1 1 calc R
H31C H 0.2696 0.1773 0.3661 0.081 Uiso 1 1 calc R
C32 C 0.262(2) 0.212(2) 0.600(2) 0.053(7) Uani 1 1 d U
H32A H 0.2696 0.2884 0.5936 0.079 Uiso 1 1 calc R
H32B H 0.2915 0.1582 0.6686 0.079 Uiso 1 1 calc R
H32C H 0.1881 0.2009 0.6005 0.079 Uiso 1 1 calc R
C33 C 0.2390(19) 0.755(2) 0.534(2) 0.042(7) Uani 1 1 d U
C34 C 0.180(2) 0.651(2) 0.608(2) 0.057(8) Uani 1 1 d U
H34A H 0.2244 0.6013 0.6673 0.086 Uiso 1 1 calc R
H34B H 0.1617 0.6111 0.5654 0.086 Uiso 1 1 calc R
H34C H 0.1161 0.6755 0.6396 0.086 Uiso 1 1 calc R
C35 C 0.290(2) 0.802(2) 0.601(2) 0.055(8) Uani 1 1 d U
H35A H 0.3334 0.7431 0.6546 0.083 Uiso 1 1 calc R
H35B H 0.2356 0.8322 0.6395 0.083 Uiso 1 1 calc R
H35C H 0.3326 0.8624 0.5536 0.083 Uiso 1 1 calc R
C36 C 0.1578(19) 0.842(2) 0.466(2) 0.051(7) Uani 1 1 d U
H36A H 0.1021 0.8553 0.5141 0.076 Uiso 1 1 calc R
H36B H 0.1284 0.8149 0.4171 0.076 Uiso 1 1 calc R
H36C H 0.1906 0.9120 0.4232 0.076 Uiso 1 1 calc R

loop_
_atom_site_aniso_label
_atom_site_aniso_U_11
_atom_site_aniso_U_22
_atom_site_aniso_U_33
_atom_site_aniso_U_23
_atom_site_aniso_U_13
_atom_site_aniso_U_12
Mo1 0.0613(18) 0.0216(13) 0.0311(14) -0.0085(10) -0.0122(12) -0.0121(11)
Mo2 0.0651(18) 0.0211(13) 0.0274(13) -0.0057(10) -0.0102(12) -0.0158(11)
Mo3 0.0607(18) 0.0225(13) 0.0250(13) -0.0081(10) -0.0123(12) -0.0107(11)
Mo4 0.0613(17) 0.0216(13) 0.0255(13) -0.0070(10) -0.0108(12) -0.0150(11)
O1 0.075(13) 0.034(10) 0.016(9) -0.006(7) -0.026(8) 0.000(9)
O2 0.057(12) 0.030(10) 0.031(10) -0.004(8) -0.008(8) -0.012(8)
O3 0.057(12) 0.014(9) 0.057(11) -0.012(8) -0.014(9) -0.008(8)
O4 0.047(11) 0.038(10) 0.033(10) -0.007(8) -0.010(8) -0.027(8)
O5 0.127(18) 0.050(12) 0.023(10) -0.012(9) -0.019(10) -0.025(11)
O6 0.047(8) 0.025(7) 0.043(8) -0.011(6) -0.009(6) -0.020(6)
O7 0.065(13) 0.055(12) 0.026(10) -0.023(8) 0.006(9) -0.027(9)
O8 0.056(11) 0.028(9) 0.035(10) -0.015(8) -0.014(8) -0.020(8)
O9 0.066(13) 0.045(11) 0.041(11) -0.030(9) -0.011(9) 0.002(9)
O10 0.038(11) 0.041(10) 0.031(10) -0.005(8) -0.010(8) -0.015(8)
O11 0.089(14) 0.027(10) 0.037(10) -0.017(8) -0.018(9) -0.022(9)
O12 0.059(12) 0.023(9) 0.032(10) 0.001(7) 0.002(9) -0.025(8)
O13 0.063(12) 0.039(10) 0.012(9) 0.006(8) -0.011(8) -0.034(9)
N1 0.046(7) 0.042(7) 0.043(7) -0.019(5) -0.010(5) -0.008(5)
N2 0.028(6) 0.020(6) 0.025(6) -0.009(4) -0.004(4) 0.000(4)
N3 0.027(6) 0.018(6) 0.023(6) -0.010(4) -0.006(4) -0.006(4)
N4 0.040(7) 0.034(7) 0.037(7) -0.015(5) -0.005(5) -0.005(5)
C1 0.033(9) 0.016(9) 0.024(9) -0.009(7) 0.005(7) -0.006(7)
C2 0.045(10) 0.038(10) 0.043(10) -0.012(8) -0.011(8) -0.013(8)
C3 0.027(9) 0.026(9) 0.021(9) -0.007(7) 0.006(7) -0.012(7)
C4 0.045(10) 0.041(10) 0.039(10) -0.018(8) -0.005(8) -0.001(8)
C5 0.038(10) 0.029(9) 0.028(9) -0.013(7) -0.004(8) -0.010(8)
C6 0.044(10) 0.040(10) 0.034(10) -0.003(8) -0.007(8) -0.002(8)
C7 0.051(11) 0.045(10) 0.039(10) -0.019(8) -0.010(8) -0.018(8)
C8 0.047(11) 0.055(11) 0.043(10) -0.015(8) -0.007(8) -0.013(8)
C9 0.048(10) 0.030(9) 0.032(9) -0.019(7) -0.003(8) -0.007(8)
C10 0.049(11) 0.038(10) 0.041(10) -0.014(8) -0.007(8) -0.005(8)
C11 0.040(10) 0.027(9) 0.035(10) -0.016(7) 0.002(8) -0.009(8)
C12 0.056(11) 0.043(10) 0.048(10) -0.023(8) -0.004(8) -0.001(8)
C13 0.063(12) 0.062(11) 0.064(12) -0.023(9) -0.001(9) -0.012(9)
C14 0.042(10) 0.045(10) 0.035(10) -0.011(8) -0.005(8) 0.001(8)
C15 0.035(10) 0.030(9) 0.037(10) -0.012(7) -0.007(8) -0.007(8)
C16 0.063(12) 0.063(11) 0.060(11) -0.028(8) -0.020(8) -0.010(8)
C17 0.054(11) 0.058(11) 0.052(11) -0.018(8) -0.004(8) -0.017(8)
C18 0.073(12) 0.069(12) 0.071(12) -0.035(9) -0.005(9) -0.016(9)
C19 0.037(10) 0.014(8) 0.032(9) -0.014(7) -0.009(7) -0.001(7)
C20 0.052(10) 0.033(9) 0.033(10) -0.022(8) -0.009(8) -0.006(8)
C21 0.029(9) 0.019(9) 0.031(9) -0.016(7) -0.002(7) -0.009(7)
C22 0.038(10) 0.022(9) 0.034(9) -0.006(7) -0.008(8) -0.014(8)
C23 0.030(10) 0.030(9) 0.027(9) -0.017(7) -0.003(7) -0.002(7)
C24 0.034(10) 0.038(10) 0.027(9) -0.012(7) -0.019(8) -0.006(8)
C25 0.036(10) 0.035(9) 0.033(9) -0.019(8) -0.014(8) -0.008(8)
C26 0.041(10) 0.037(10) 0.036(10) -0.016(8) -0.014(8) -0.008(8)
C27 0.058(11) 0.037(10) 0.038(10) -0.021(8) 0.000(8) -0.005(8)
C28 0.050(11) 0.045(10) 0.034(10) -0.019(8) -0.007(8) -0.007(8)
C29 0.041(10) 0.033(10) 0.043(10) -0.020(8) -0.010(8) -0.007(8)
C30 0.045(10) 0.046(10) 0.043(10) -0.009(8) -0.006(8) -0.012(8)
C31 0.058(11) 0.051(11) 0.057(11) -0.020(8) -0.007(8) -0.026(8)
C32 0.063(11) 0.045(10) 0.054(11) -0.019(8) 0.000(8) -0.026(8)
C33 0.048(11) 0.036(10) 0.046(10) -0.019(8) -0.005(8) -0.011(8)
C34 0.061(11) 0.054(11) 0.050(11) -0.015(8) 0.001(8) -0.004(8)
C35 0.061(11) 0.062(11) 0.057(11) -0.032(8) -0.024(8) -0.012(8)
C36 0.054(11) 0.051(11) 0.045(10) -0.015(8) -0.010(8) -0.006(8)

loop_
_atom_type_symbol
_atom_type_description
_atom_type_scat_dispersion_real
_atom_type_scat_dispersion_imag
_atom_type_scat_source
C C 0.0033 0.0016 'International Tables Vol C Tables 4.2.6.8 and 6.1.1.4'
H H 0.0000 0.0000 'International Tables Vol C Tables 4.2.6.8 and 6.1.1.4'
N N 0.0061 0.0033 'International Tables Vol C Tables 4.2.6.8 and 6.1.1.4'
O O 0.0106 0.0060 'International Tables Vol C Tables 4.2.6.8 and 6.1.1.4'
Mo Mo -1.6832 0.6857 'International Tables Vol C Tables 4.2.6.8 and 6.1.1.4'

loop_
_geom_angle_atom_site_label_1
_geom_angle_atom_site_label_2
_geom_angle_atom_site_label_3
_geom_angle
_geom_angle_site_symmetry_1
_geom_angle_site_symmetry_3
O4 Mo1 O3 104.5(7) . .
O4 Mo1 O2 102.6(7) . .
O3 Mo1 O2 104.2(7) . .
O4 Mo1 O1 102.1(7) . 2_675
O3 Mo1 O1 99.8(7) . 2_675
O2 Mo1 O1 139.7(6) . 2_675
O4 Mo1 O1 153.7(6) . .
O3 Mo1 O1 101.6(6) . .
O2 Mo1 O1 72.9(6) . .
O1 Mo1 O1 70.9(6) 2_675 .
O4 Mo1 Mo2 128.7(5) . .
O3 Mo1 Mo2 114.6(5) . .
O2 Mo1 Mo2 37.8(5) . .
O1 Mo1 Mo2 102.5(4) 2_675 .
O1 Mo1 Mo2 36.7(4) . .
O5 Mo2 O6 107.5(8) . .
O5 Mo2 O1 106.6(7) . .
O6 Mo2 O1 91.6(7) . .
O5 Mo2 O7 101.6(8) . .
O6 Mo2 O7 93.7(7) . .
O1 Mo2 O7 148.2(6) . .
O5 Mo2 O2 104.2(7) . .
O6 Mo2 O2 148.1(6) . .
O1 Mo2 O2 76.5(6) . .
O7 Mo2 O2 82.7(6) . .
O5 Mo2 Mo1 118.3(6) . .
O6 Mo2 Mo1 122.6(5) . .
O1 Mo2 Mo1 44.9(4) . .
O7 Mo2 Mo1 108.0(4) . .
O2 Mo2 Mo1 33.4(4) . .
O9 Mo3 O8 104.1(7) . .
O9 Mo3 O7 100.1(7) . .
O8 Mo3 O7 108.2(7) . .
O9 Mo3 O10 161.6(6) . .
O8 Mo3 O10 90.4(6) . .
O7 Mo3 O10 85.8(6) . .
O9 Mo3 N1 85.9(7) . .
O8 Mo3 N1 87.2(7) . .
O7 Mo3 N1 161.2(7) . .
O10 Mo3 N1 83.4(6) . .
O9 Mo3 N2 86.8(7) . .
O8 Mo3 N2 153.3(6) . .
O7 Mo3 N2 93.4(6) . .
O10 Mo3 N2 75.4(6) . .
N1 Mo3 N2 69.0(6) . .
O12 Mo4 O11 107.0(7) . .
O12 Mo4 O10 103.4(7) . .
O11 Mo4 O10 105.9(7) . .
O12 Mo4 N3 93.0(6) . .
O11 Mo4 N3 151.8(7) . .
O10 Mo4 N3 87.8(6) . .
O12 Mo4 O13 158.7(6) . .
O11 Mo4 O13 83.8(6) . .
O10 Mo4 O13 90.6(6) . .
N3 Mo4 O13 71.3(5) . .
O12 Mo4 N4 87.0(7) . .
O11 Mo4 N4 89.9(7) . .
O10 Mo4 N4 157.2(7) . .
N3 Mo4 N4 71.2(6) . .
O13 Mo4 N4 74.5(6) . .
Mo2 O1 Mo1 138.0(9) . 2_675
Mo2 O1 Mo1 98.4(6) . .
Mo1 O1 Mo1 109.1(6) 2_675 .
Mo2 O1 H1X 102.2 . .
Mo1 O1 H1X 102.2 2_675 .
Mo1 O1 H1X 102.2 . .
Mo1 O2 Mo2 108.8(8) . .
Mo3 O7 Mo2 160.7(9) . .
Mo4 O10 Mo3 146.5(8) . .
Mo4 O13 H13 109.5 . .
C1 N1 C5 113.1(19) . .
C1 N1 Mo3 124.5(15) . .
C5 N1 Mo3 120.6(15) . .
C6 N2 C10 117(2) . .
C6 N2 Mo3 120.4(15) . .
C10 N2 Mo3 122.9(15) . .
C19 N3 C23 115.7(18) . .
C19 N3 Mo4 124.0(14) . .
C23 N3 Mo4 120.1(13) . .
C28 N4 C24 120(2) . .
C28 N4 Mo4 122.1(16) . .
C24 N4 Mo4 118.0(16) . .
C2 C1 N1 123(2) . .
C2 C1 H1 118.7 . .
N1 C1 H1 118.7 . .
C1 C2 C3 126(2) . .
C1 C2 H2 117.1 . .
C3 C2 H2 117.1 . .
C2 C3 C4 114(2) . .
C2 C3 C11 125(2) . .
C4 C3 C11 121(2) . .
C5 C4 C3 119(2) . .
C5 C4 H4 120.3 . .
C3 C4 H4 120.3 . .
N1 C5 C4 125(2) . .
N1 C5 C6 112.0(19) . .
C4 C5 C6 123(2) . .
N2 C6 C7 126(2) . .
N2 C6 C5 113(2) . .
C7 C6 C5 121(2) . .
C6 C7 C8 114(2) . .
C6 C7 H7 123.1 . .
C8 C7 H7 123.1 . .
C9 C8 C7 121(2) . .
C9 C8 C15 122(2) . .
C7 C8 C15 116(2) . .
C10 C9 C8 120(2) . .
C10 C9 H9 120.2 . .
C8 C9 H9 120.2 . .
C9 C10 N2 123(2) . .
C9 C10 H10 118.6 . .
N2 C10 H10 118.6 . .
C3 C11 C13 110(2) . .
C3 C11 C12 109.3(19) . .
C13 C11 C12 111(2) . .
C3 C11 C14 111.7(18) . .
C13 C11 C14 107.9(19) . .
C12 C11 C14 107.5(18) . .
C11 C12 H12A 109.5 . .
C11 C12 H12B 109.5 . .
H12A C12 H12B 109.5 . .
C11 C12 H12C 109.5 . .
H12A C12 H12C 109.5 . .
H12B C12 H12C 109.5 . .
C11 C13 H13A 109.5 . .
C11 C13 H13B 109.5 . .
H13A C13 H13B 109.5 . .
C11 C13 H13C 109.5 . .
H13A C13 H13C 109.5 . .
H13B C13 H13C 109.5 . .
C11 C14 H14A 109.5 . .
C11 C14 H14B 109.5 . .
H14A C14 H14B 109.5 . .
C11 C14 H14C 109.5 . .
H14A C14 H14C 109.5 . .
H14B C14 H14C 109.5 . .
C8 C15 C16 115(2) . .
C8 C15 C18 107.1(19) . .
C16 C15 C18 106(2) . .
C8 C15 C17 107.2(19) . .
C16 C15 C17 111(2) . .
C18 C15 C17 110(2) . .
C15 C16 H16A 109.5 . .
C15 C16 H16B 109.5 . .
H16A C16 H16B 109.5 . .
C15 C16 H16C 109.5 . .
H16A C16 H16C 109.5 . .
H16B C16 H16C 109.5 . .
C15 C17 H17A 109.5 . .
C15 C17 H17B 109.5 . .
H17A C17 H17B 109.5 . .
C15 C17 H17C 109.5 . .
H17A C17 H17C 109.5 . .
H17B C17 H17C 109.5 . .
C15 C18 H18A 109.5 . .
C15 C18 H18B 109.5 . .
H18A C18 H18B 109.5 . .
C15 C18 H18C 109.5 . .
H18A C18 H18C 109.5 . .
H18B C18 H18C 109.5 . .
N3 C19 C20 124(2) . .
N3 C19 H19 118.2 . .
C20 C19 H19 118.2 . .
C21 C20 C19 120(2) . .
C21 C20 H20 119.9 . .
C19 C20 H20 119.9 . .
C20 C21 C22 115(2) . .
C20 C21 C29 120.9(19) . .
C22 C21 C29 124(2) . .
C23 C22 C21 121(2) . .
C23 C22 H22 119.3 . .
C21 C22 H22 119.3 . .
N3 C23 C22 124(2) . .
N3 C23 C24 114.2(19) . .
C22 C23 C24 122(2) . .
C25 C24 N4 121(2) . .
C25 C24 C23 123(2) . .
N4 C24 C23 116(2) . .
C24 C25 C26 120(2) . .
C24 C25 H25 120.0 . .
C26 C25 H25 120.0 . .
C27 C26 C25 118(2) . .
C27 C26 C33 117(2) . .
C25 C26 C33 125(2) . .
C26 C27 C28 120(2) . .
C26 C27 H27 120.2 . .
C28 C27 H27 120.2 . .
N4 C28 C27 121(2) . .
N4 C28 H28 119.4 . .
C27 C28 H28 119.4 . .
C30 C29 C21 111(2) . .
C30 C29 C31 110.0(19) . .
C21 C29 C31 107.9(18) . .
C30 C29 C32 111(2) . .
C21 C29 C32 110.3(18) . .
C31 C29 C32 106(2) . .
C29 C30 H30A 109.5 . .
C29 C30 H30B 109.5 . .
H30A C30 H30B 109.5 . .
C29 C30 H30C 109.5 . .
H30A C30 H30C 109.5 . .
H30B C30 H30C 109.5 . .
C29 C31 H31A 109.5 . .
C29 C31 H31B 109.5 . .
H31A C31 H31B 109.5 . .
C29 C31 H31C 109.5 . .
H31A C31 H31C 109.5 . .
H31B C31 H31C 109.5 . .
C29 C32 H32A 109.5 . .
C29 C32 H32B 109.5 . .
H32A C32 H32B 109.5 . .
C29 C32 H32C 109.5 . .
H32A C32 H32C 109.5 . .
H32B C32 H32C 109.5 . .
C35 C33 C36 108(2) . .
C35 C33 C26 112(2) . .
C36 C33 C26 109(2) . .
C35 C33 C34 111(2) . .
C36 C33 C34 107(2) . .
C26 C33 C34 110(2) . .
C33 C34 H34A 109.5 . .
C33 C34 H34B 109.5 . .
H34A C34 H34B 109.5 . .
C33 C34 H34C 109.5 . .
H34A C34 H34C 109.5 . .
H34B C34 H34C 109.5 . .
C33 C35 H35A 109.5 . .
C33 C35 H35B 109.5 . .
H35A C35 H35B 109.5 . .
C33 C35 H35C 109.5 . .
H35A C35 H35C 109.5 . .
H35B C35 H35C 109.5 . .
C33 C36 H36A 109.5 . .
C33 C36 H36B 109.5 . .
H36A C36 H36B 109.5 . .
C33 C36 H36C 109.5 . .
H36A C36 H36C 109.5 . .
H36B C36 H36C 109.5 . .

loop_
_geom_bond_atom_site_label_1
_geom_bond_atom_site_label_2
_geom_bond_distance
_geom_bond_site_symmetry_2
Mo1 O4 1.688(14) .
Mo1 O3 1.689(14) .
Mo1 O2 1.860(16) .
Mo1 O1 1.984(17) 2_675
Mo1 O1 2.283(14) .
Mo1 Mo2 3.201(4) .
Mo2 O5 1.718(16) .
Mo2 O6 1.720(14) .
Mo2 O1 1.935(15) .
Mo2 O7 1.942(17) .
Mo2 O2 2.073(15) .
Mo3 O9 1.688(16) .
Mo3 O8 1.716(13) .
Mo3 O7 1.836(17) .
Mo3 O10 2.174(15) .
Mo3 N1 2.231(19) .
Mo3 N2 2.300(17) .
Mo4 O12 1.683(15) .
Mo4 O11 1.754(15) .
Mo4 O10 1.764(16) .
Mo4 N3 2.264(16) .
Mo4 O13 2.273(15) .
Mo4 N4 2.291(19) .
O1 Mo1 1.984(17) 2_675
O1 H1X 1.0000 .
O13 H13 0.8400 .
N1 C1 1.39(3) .
N1 C5 1.39(3) .
N2 C6 1.36(3) .
N2 C10 1.38(3) .
N3 C19 1.35(2) .
N3 C23 1.36(2) .
N4 C28 1.32(3) .
N4 C24 1.37(3) .
C1 C2 1.35(3) .
C1 H1 0.9500 .
C2 C3 1.37(3) .
C2 H2 0.9500 .
C3 C4 1.43(3) .
C3 C11 1.47(3) .
C4 C5 1.40(3) .
C4 H4 0.9500 .
C5 C6 1.50(3) .
C6 C7 1.37(3) .
C7 C8 1.46(3) .
C7 H7 0.9500 .
C8 C9 1.37(3) .
C8 C15 1.53(3) .
C9 C10 1.35(3) .
C9 H9 0.9500 .
C10 H10 0.9500 .
C11 C13 1.52(3) .
C11 C12 1.53(3) .
C11 C14 1.56(3) .
C12 H12A 0.9800 .
C12 H12B 0.9800 .
C12 H12C 0.9800 .
C13 H13A 0.9800 .
C13 H13B 0.9800 .
C13 H13C 0.9800 .
C14 H14A 0.9800 .
C14 H14B 0.9800 .
C14 H14C 0.9800 .
C15 C16 1.54(3) .
C15 C18 1.58(3) .
C15 C17 1.61(3) .
C16 H16A 0.9800 .
C16 H16B 0.9800 .
C16 H16C 0.9800 .
C17 H17A 0.9800 .
C17 H17B 0.9800 .
C17 H17C 0.9800 .
C18 H18A 0.9800 .
C18 H18B 0.9800 .
C18 H18C 0.9800 .
C19 C20 1.41(3) .
C19 H19 0.9500 .
C20 C21 1.39(3) .
C20 H20 0.9500 .
C21 C22 1.41(3) .
C21 C29 1.52(3) .
C22 C23 1.38(3) .
C22 H22 0.9500 .
C23 C24 1.49(3) .
C24 C25 1.34(3) .
C25 C26 1.41(3) .
C25 H25 0.9500 .
C26 C27 1.37(3) .
C26 C33 1.54(3) .
C27 C28 1.40(3) .
C27 H27 0.9500 .
C28 H28 0.9500 .
C29 C30 1.48(3) .
C29 C31 1.56(3) .
C29 C32 1.56(3) .
C30 H30A 0.9800 .
C30 H30B 0.9800 .
C30 H30C 0.9800 .
C31 H31A 0.9800 .
C31 H31B 0.9800 .
C31 H31C 0.9800 .
C32 H32A 0.9800 .
C32 H32B 0.9800 .
C32 H32C 0.9800 .
C33 C35 1.50(3) .
C33 C36 1.52(3) .
C33 C34 1.55(3) .
C34 H34A 0.9800 .
C34 H34B 0.9800 .
C34 H34C 0.9800 .
C35 H35A 0.9800 .
C35 H35B 0.9800 .
C35 H35C 0.9800 .
C36 H36A 0.9800 .
C36 H36B 0.9800 .
C36 H36C 0.9800 .

loop_
_geom_hbond_atom_site_label_D
_geom_hbond_atom_site_label_H
_geom_hbond_atom_site_label_A
_geom_hbond_distance_DH
_geom_hbond_distance_HA
_geom_hbond_distance_DA
_geom_hbond_angle_DHA
_geom_hbond_site_symmetry_A
O13 H13 O8 0.84 2.20 2.73(2) 120.9 2_665
O13 H13 O6 0.84 2.38 2.93(2) 123.9 .

loop_
_geom_torsion_atom_site_label_1
_geom_torsion_atom_site_label_2
_geom_torsion_atom_site_label_3
_geom_torsion_atom_site_label_4
_geom_torsion
_geom_torsion_site_symmetry_1
_geom_torsion_site_symmetry_4
O4 Mo1 Mo2 O5 -126.7(10) . .
O3 Mo1 Mo2 O5 9.4(10) . .
O2 Mo1 Mo2 O5 -72.0(10) . .
O1 Mo1 Mo2 O5 116.4(9) 2_675 .
O1 Mo1 Mo2 O5 85.3(10) . .
O4 Mo1 Mo2 O6 94.6(9) . .
O3 Mo1 Mo2 O6 -129.3(8) . .
O2 Mo1 Mo2 O6 149.3(9) . .
O1 Mo1 Mo2 O6 -22.3(7) 2_675 .
O1 Mo1 Mo2 O6 -53.4(9) . .
O4 Mo1 Mo2 O1 148.0(9) . .
O3 Mo1 Mo2 O1 -75.9(9) . .
O2 Mo1 Mo2 O1 -157.3(9) . .
O1 Mo1 Mo2 O1 31.1(10) 2_675 .
O4 Mo1 Mo2 O7 -12.2(8) . .
O3 Mo1 Mo2 O7 123.9(8) . .
O2 Mo1 Mo2 O7 42.6(8) . .
O1 Mo1 Mo2 O7 -129.1(6) 2_675 .
O1 Mo1 Mo2 O7 -160.1(8) . .
O4 Mo1 Mo2 O2 -54.8(10) . .
O3 Mo1 Mo2 O2 81.4(9) . .
O1 Mo1 Mo2 O2 -171.6(8) 2_675 .
O1 Mo1 Mo2 O2 157.3(9) . .
O5 Mo2 O1 Mo1 115.2(12) . 2_675
O6 Mo2 O1 Mo1 6.3(11) . 2_675
O7 Mo2 O1 Mo1 -93.3(15) . 2_675
O2 Mo2 O1 Mo1 -143.7(12) . 2_675
Mo1 Mo2 O1 Mo1 -131.1(13) . 2_675
O5 Mo2 O1 Mo1 -113.7(8) . .
O6 Mo2 O1 Mo1 137.5(7) . .
O7 Mo2 O1 Mo1 37.8(14) . .
O2 Mo2 O1 Mo1 -12.6(5) . .
O4 Mo1 O1 Mo2 -69.4(17) . .
O3 Mo1 O1 Mo2 115.8(7) . .
O2 Mo1 O1 Mo2 14.3(6) . .
O1 Mo1 O1 Mo2 -147.8(10) 2_675 .
O4 Mo1 O1 Mo1 78.4(17) . 2_675
O3 Mo1 O1 Mo1 -96.4(8) . 2_675
O2 Mo1 O1 Mo1 162.1(8) . 2_675
O1 Mo1 O1 Mo1 0.0 2_675 2_675
Mo2 Mo1 O1 Mo1 147.8(10) . 2_675
O4 Mo1 O2 Mo2 139.2(7) . .
O3 Mo1 O2 Mo2 -112.0(8) . .
O1 Mo1 O2 Mo2 12.7(13) 2_675 .
O1 Mo1 O2 Mo2 -14.0(6) . .
O5 Mo2 O2 Mo1 120.3(9) . .
O6 Mo2 O2 Mo1 -54.3(15) . .
O1 Mo2 O2 Mo1 16.3(7) . .
O7 Mo2 O2 Mo1 -139.6(8) . .
O9 Mo3 O7 Mo2 147(2) . .
O8 Mo3 O7 Mo2 38(3) . .
O10 Mo3 O7 Mo2 -51(3) . .
N1 Mo3 O7 Mo2 -106(3) . .
N2 Mo3 O7 Mo2 -126(3) . .
O5 Mo2 O7 Mo3 -122(3) . .
O6 Mo2 O7 Mo3 -13(3) . .
O1 Mo2 O7 Mo3 86(3) . .
O2 Mo2 O7 Mo3 135(3) . .
Mo1 Mo2 O7 Mo3 113(2) . .
O12 Mo4 O10 Mo3 -99.5(14) . .
O11 Mo4 O10 Mo3 12.9(16) . .
N3 Mo4 O10 Mo3 167.9(14) . .
O13 Mo4 O10 Mo3 96.7(14) . .
N4 Mo4 O10 Mo3 145.1(14) . .
O9 Mo3 O10 Mo4 88(3) . .
O8 Mo3 O10 Mo4 -129.7(15) . .
O7 Mo3 O10 Mo4 -21.4(14) . .
N1 Mo3 O10 Mo4 143.2(15) . .
N2 Mo3 O10 Mo4 73.2(14) . .
O9 Mo3 N1 C1 -96.3(18) . .
O8 Mo3 N1 C1 8.0(17) . .
O7 Mo3 N1 C1 154.0(19) . .
O10 Mo3 N1 C1 98.7(17) . .
N2 Mo3 N1 C1 175.6(19) . .
O9 Mo3 N1 C5 67.5(17) . .
O8 Mo3 N1 C5 171.9(17) . .
O7 Mo3 N1 C5 -42(3) . .
O10 Mo3 N1 C5 -97.4(17) . .
N2 Mo3 N1 C5 -20.6(16) . .
O9 Mo3 N2 C6 -73.3(17) . .
O8 Mo3 N2 C6 42(2) . .
O7 Mo3 N2 C6 -173.2(16) . .
O10 Mo3 N2 C6 102.1(17) . .
N1 Mo3 N2 C6 13.6(16) . .
O9 Mo3 N2 C10 110.6(17) . .
O8 Mo3 N2 C10 -133.8(19) . .
O7 Mo3 N2 C10 10.7(17) . .
O10 Mo3 N2 C10 -74.1(17) . .
N1 Mo3 N2 C10 -162.5(18) . .
O12 Mo4 N3 C19 -105.2(16) . .
O11 Mo4 N3 C19 118.8(18) . .
O10 Mo4 N3 C19 -1.9(16) . .
O13 Mo4 N3 C19 89.5(16) . .
N4 Mo4 N3 C19 169.0(17) . .
O12 Mo4 N3 C23 79.9(15) . .
O11 Mo4 N3 C23 -56(2) . .
O10 Mo4 N3 C23 -176.8(15) . .
O13 Mo4 N3 C23 -85.4(15) . .
N4 Mo4 N3 C23 -5.9(14) . .
O12 Mo4 N4 C28 93.1(17) . .
O11 Mo4 N4 C28 -14.0(17) . .
O10 Mo4 N4 C28 -148.6(18) . .
N3 Mo4 N4 C28 -172.7(18) . .
O13 Mo4 N4 C28 -97.6(17) . .
O12 Mo4 N4 C24 -90.2(15) . .
O11 Mo4 N4 C24 162.8(15) . .
O10 Mo4 N4 C24 28(3) . .
N3 Mo4 N4 C24 4.1(14) . .
O13 Mo4 N4 C24 79.2(15) . .
C5 N1 C1 C2 -6(3) . .
Mo3 N1 C1 C2 158.7(17) . .
N1 C1 C2 C3 4(4) . .
C1 C2 C3 C4 -1(3) . .
C1 C2 C3 C11 177(2) . .
C2 C3 C4 C5 1(3) . .
C11 C3 C4 C5 -177(2) . .
C1 N1 C5 C4 6(3) . .
Mo3 N1 C5 C4 -159.2(18) . .
C1 N1 C5 C6 -169.9(18) . .
Mo3 N1 C5 C6 25(2) . .
C3 C4 C5 N1 -4(3) . .
C3 C4 C5 C6 172(2) . .
C10 N2 C6 C7 -4(3) . .
Mo3 N2 C6 C7 180.0(19) . .
C10 N2 C6 C5 170.5(19) . .
Mo3 N2 C6 C5 -6(3) . .
N1 C5 C6 N2 -11(3) . .
C4 C5 C6 N2 173(2) . .
N1 C5 C6 C7 163(2) . .
C4 C5 C6 C7 -13(4) . .
N2 C6 C7 C8 3(4) . .
C5 C6 C7 C8 -171(2) . .
C6 C7 C8 C9 0(3) . .
C6 C7 C8 C15 175(2) . .
C7 C8 C9 C10 -2(4) . .
C15 C8 C9 C10 -177(2) . .
C8 C9 C10 N2 1(4) . .
C6 N2 C10 C9 1(3) . .
Mo3 N2 C10 C9 177.5(17) . .
C2 C3 C11 C13 -65(3) . .
C4 C3 C11 C13 113(2) . .
C2 C3 C11 C12 57(3) . .
C4 C3 C11 C12 -126(2) . .
C2 C3 C11 C14 176(2) . .
C4 C3 C11 C14 -7(3) . .
C9 C8 C15 C16 170(2) . .
C7 C8 C15 C16 -5(3) . .
C9 C8 C15 C18 53(3) . .
C7 C8 C15 C18 -123(2) . .
C9 C8 C15 C17 -65(3) . .
C7 C8 C15 C17 119(2) . .
C23 N3 C19 C20 -1(3) . .
Mo4 N3 C19 C20 -176.1(15) . .
N3 C19 C20 C21 -2(3) . .
C19 C20 C21 C22 3(3) . .
C19 C20 C21 C29 -179.9(19) . .
C20 C21 C22 C23 -1(3) . .
C29 C21 C22 C23 -178(2) . .
C19 N3 C23 C22 4(3) . .
Mo4 N3 C23 C22 178.8(16) . .
C19 N3 C23 C24 -168.5(17) . .
Mo4 N3 C23 C24 7(2) . .
C21 C22 C23 N3 -3(3) . .
C21 C22 C23 C24 168.7(19) . .
C28 N4 C24 C25 -3(3) . .
Mo4 N4 C24 C25 -179.8(15) . .
C28 N4 C24 C23 174.7(19) . .
Mo4 N4 C24 C23 -2(2) . .
N3 C23 C24 C25 174.7(19) . .
C22 C23 C24 C25 3(3) . .
N3 C23 C24 N4 -3(3) . .
C22 C23 C24 N4 -175.1(19) . .
N4 C24 C25 C26 3(3) . .
C23 C24 C25 C26 -174.6(19) . .
C24 C25 C26 C27 -1(3) . .
C24 C25 C26 C33 177(2) . .
C25 C26 C27 C28 -1(3) . .
C33 C26 C27 C28 -179(2) . .
C24 N4 C28 C27 1(3) . .
Mo4 N4 C28 C27 177.9(16) . .
C26 C27 C28 N4 1(4) . .
C20 C21 C29 C30 54(3) . .
C22 C21 C29 C30 -129(2) . .
C20 C21 C29 C31 -67(3) . .
C22 C21 C29 C31 110(2) . .
C20 C21 C29 C32 178(2) . .
C22 C21 C29 C32 -5(3) . .
C27 C26 C33 C35 -63(3) . .
C25 C26 C33 C35 118(2) . .
C27 C26 C33 C36 57(3) . .
C25 C26 C33 C36 -122(2) . .
C27 C26 C33 C34 173(2) . .
C25 C26 C33 C34 -5(3) . .
